data_7060990
loop_
_publ_author_name
'Chen, Changjuan'
'Zhang, Aijiang'

_publ_section_title
;
 Radii-dependent self-assembly polynuclear lanthanide complexes as
 catalysts for CO2 transformation into cyclic carbonates
;
_journal_issue 43
_journal_name_full 'New Journal of Chemistry'
_journal_page_first 20155
_journal_page_last 20163
_journal_paper_doi 10.1039/D1NJ03652A
_journal_volume 45
_journal_year 2021
_chemical_formula_moiety 'C48 H49 N11 O14 Pr2'
_chemical_formula_sum 'C48 H49 N11 O14 Pr2'
_chemical_formula_weight 1285.80
_space_group_crystal_system monoclinic
_space_group_IT_number 14
_space_group_name_Hall '-P 2ybc'
_space_group_name_H-M_alt 'P 1 21/c 1'
_atom_sites_solution_hydrogens mixed
_audit_creation_date 2021-08-31
_audit_creation_method
;
Olex2 1.5
(compiled 2021.08.20 svn.r13c46975 for OlexSys, GUI svn.r6392)
;
_audit_update_record
;
2021-09-25 deposited with the CCDC.	2021-10-01 downloaded from the CCDC.
;
_cell_angle_alpha 90
_cell_angle_beta 106.684(2)
_cell_angle_gamma 90
_cell_formula_units_Z 4
_cell_length_a 17.4217(14)
_cell_length_b 14.6810(11)
_cell_length_c 27.191(2)
_cell_measurement_reflns_used 2789
_cell_measurement_temperature 296.15
_cell_measurement_theta_max 27.855
_cell_measurement_theta_min 1.220
_cell_volume 6661.8(9)
_computing_cell_refinement 'SAINT v7.68A (Bruker, 2009)'
_computing_data_collection 'SAINT v7.68A (Bruker, 2009)'
_computing_data_reduction 'SAINT v7.68A (Bruker, 2009)'
_computing_molecular_graphics 'Olex2 1.5 (Dolomanov et al., 2009)'
_computing_publication_material 'Olex2 1.5 (Dolomanov et al., 2009)'
_computing_structure_refinement 'SHELXL 2018/3 (Sheldrick, 2015)'
_computing_structure_solution 'SHELXT 2018/2 (Sheldrick, 2018)'
_diffrn_ambient_temperature 296.15
_diffrn_measured_fraction_theta_full 0.999
_diffrn_measured_fraction_theta_max 0.981
_diffrn_measurement_device_type 'Bruker APEX2 CCD'
_diffrn_radiation_type MoK\a
_diffrn_radiation_wavelength 0.71073
_diffrn_reflns_av_R_equivalents 0.0440
_diffrn_reflns_av_unetI/netI 0.0514
_diffrn_reflns_Laue_measured_fraction_full 0.999
_diffrn_reflns_Laue_measured_fraction_max 0.981
_diffrn_reflns_limit_h_max 22
_diffrn_reflns_limit_h_min -21
_diffrn_reflns_limit_k_max 19
_diffrn_reflns_limit_k_min -14
_diffrn_reflns_limit_l_max 34
_diffrn_reflns_limit_l_min -35
_diffrn_reflns_number 45163
_diffrn_reflns_point_group_measured_fraction_full 0.999
_diffrn_reflns_point_group_measured_fraction_max 0.981
_diffrn_reflns_theta_full 25.242
_diffrn_reflns_theta_max 27.855
_diffrn_reflns_theta_min 1.564
_exptl_absorpt_coefficient_mu 1.504
_exptl_absorpt_correction_T_max 0.8456
_exptl_absorpt_correction_T_min 0.6885
_exptl_absorpt_correction_type multi-scan
_exptl_crystal_colour green
_exptl_crystal_colour_primary green
_exptl_crystal_density_diffrn 1.282
_exptl_crystal_description block
_exptl_crystal_F_000 2576
_exptl_crystal_size_max 0.29
_exptl_crystal_size_mid 0.26
_exptl_crystal_size_min 0.18
_refine_diff_density_max 1.796
_refine_diff_density_min -2.453
_refine_diff_density_rms 0.113
_refine_ls_extinction_method none
_refine_ls_goodness_of_fit_ref 1.078
_refine_ls_hydrogen_treatment mixed
_refine_ls_matrix_type full
_refine_ls_number_parameters 697
_refine_ls_number_reflns 15550
_refine_ls_number_restraints 194
_refine_ls_restrained_S_all 1.086
_refine_ls_R_factor_all 0.0513
_refine_ls_R_factor_gt 0.0414
_refine_ls_shift/su_max 0.002
_refine_ls_shift/su_mean 0.000
_refine_ls_structure_factor_coef Fsqd
_refine_ls_weighting_details 'w=1/[\s^2^(Fo^2^)+(0.0622P)^2^+0.3993P] where P=(Fo^2^+2Fc^2^)/3'
_refine_ls_weighting_scheme calc
_refine_ls_wR_factor_gt 0.1122
_refine_ls_wR_factor_ref 0.1174
_reflns_Friedel_coverage 0.000
_reflns_number_gt 12367
_reflns_number_total 15550
_reflns_threshold_expression 'I > 2\s(I)'
_cod_data_source_file d1nj03652a2.cif
_cod_data_source_block 1_CCDC1
_cod_depositor_comments 'Adding full bibliography for 7060989--7060993.cif.'
_cod_original_cell_volume 6661.9(9)
_cod_database_code 7060990
_shelx_shelxl_version_number 2018/3
_shelx_space_group_comment
;
The symmetry employed for this shelxl refinement is uniquely defined
by the following loop, which should always be used as a source of
symmetry information in preference to the above space-group names.
They are only intended as comments.
;
_shelx_estimated_absorpt_t_max 0.864
_shelx_estimated_absorpt_t_min 0.840
_olex2_refinement_description
;
1. Fixed Uiso
 At 1.2 times of:
  All C(H) groups, All C(H,H) groups, All N(H) groups
 At 1.5 times of:
  All C(H,H,H) groups, All O(H) groups, All O(H,H) groups
2. Restrained distances
 N11-C45
 1.3 with sigma of 0.002
 O9-H9A
 0.87 with sigma of 0.01
 C45A-C46A
 2.5 with sigma of 0.002
 C48A-C46A
 2.4 with sigma of 0.002
 Pr2-H9A
 3.189366 with sigma of 0.02
 C47-H9A
 1.899329 with sigma of 0.02
 N11-C46 \\sim N11-C48
 with sigma of 0.02
 C46-N11 \\sim C46A-N11A
 with sigma of 0.02
 C48-N11 \\sim C48A-N11A
 with sigma of 0.02
 C48-C46 \\sim C48A-C46A
 with sigma of 0.04
 C45-O13 \\sim C45A-O13
 with sigma of 0.02
 C45-C46 \\sim C45A-C46A
 with sigma of 0.04
 C45-N11 \\sim C45A-N11A
 with sigma of 0.02
 N11-O13 \\sim N11A-O13
 with sigma of 0.04
 C45-C48 \\sim C45A-C48A
 with sigma of 0.04
 N11A-C45A \\sim C12-C11 \\sim N11-C45
 with sigma of 0.02
3. Uiso/Uaniso restraints and constraints
N11A \\sim C46A \\sim C48A \\sim C45A \\sim O13 \\sim C45 \\sim N11 \\sim C46
\\sim C48: within 2A with sigma of 0.01 and sigma for terminal atoms of 0.02
within 2A
4. Rigid body (RIGU) restrains
 C46, C48, N11, C45, O13
 with sigma for 1-2 distances of 0.001 and sigma for 1-3 distances of 0.001
 C46A, N11A, C48A, C45A, O13
 with sigma for 1-2 distances of 0.001 and sigma for 1-3 distances of 0.001
5. Others
 Sof(C45A)=Sof(H45A)=Sof(N11A)=Sof(C48A)=Sof(H48D)=Sof(H48E)=Sof(H48F)=
 Sof(C46A)=Sof(H46D)=Sof(H46E)=Sof(H46F)=1-FVAR(1)
 Sof(C45)=Sof(H45)=Sof(C48)=Sof(H48A)=Sof(H48B)=Sof(H48C)=Sof(C46)=Sof(H46A)=
 Sof(H46B)=Sof(H46C)=Sof(N11)=FVAR(1)
6.a Everything fixed:
 C48, C46
6.b Fixed occupancy and ADP/Uiso:
 C45
6.c Riding coordinates:
 C46(H46A,H46B,H46C), N1(H1A), N4(H4A), N7(H7A), O14(H14C,H14D), C48A(H48D,
 H48E,H48F)
6.d Secondary CH2 refined with riding coordinates:
 C14(H14A,H14B), C29(H29A,H29B), C47(H47A,H47B)
6.e Aromatic/amide H refined with riding coordinates:
 C1(H1), C2(H2), C3(H3), C4(H4), C7(H7), C9(H9), C11(H11), C16(H16), C17(H17),
 C18(H18), C20(H20), C22(H22), C24(H24), C26(H26), C31(H31), C32(H32), C34(H34),
  C35(H35), C37(H37), C39(H39), C41(H41), C45(H45), C45A(H45A)
6.f Idealised Me refined as rotating group:
 C15(H15A,H15B,H15C), C30(H30A,H30B,H30C), C44(H44A,H44B,H44C), C48(H48A,H48B,
 H48C), C46A(H46D,H46E,H46F)
;
_smtbx_masks_void_probe_radius 1.2
_smtbx_masks_void_truncation_radius 1.2
_olex2_submission_special_instructions 'No special instructions were received'

loop_
_space_group_symop_operation_xyz
'x, y, z'
'-x, y+1/2, -z+1/2'
'-x, -y, -z'
'x, -y-1/2, z-1/2'

loop_
_atom_site_label
_atom_site_type_symbol
_atom_site_fract_x
_atom_site_fract_y
_atom_site_fract_z
_atom_site_U_iso_or_equiv
_atom_site_adp_type
_atom_site_occupancy
_atom_site_site_symmetry_order
_atom_site_calc_flag
_atom_site_refinement_flags_posn
_atom_site_refinement_flags_adp
_atom_site_refinement_flags_occupancy
_atom_site_disorder_assembly
_atom_site_disorder_group
C1 C 0.2317(2) -0.1337(3) 0.29345(17) 0.0363(10) Uani 1 1 d . . . . .
H1 H 0.273285 -0.092660 0.309907 0.044 Uiso 1 1 calc R U . . .
C2 C 0.2412(3) -0.2265(3) 0.30167(19) 0.0437(11) Uani 1 1 d . . . . .
H2 H 0.289907 -0.247760 0.324612 0.052 Uiso 1 1 calc R U . . .
C3 C 0.1189(3) -0.2562(3) 0.24836(18) 0.0380(10) Uani 1 1 d . . . . .
H3 H 0.079035 -0.299103 0.231691 0.046 Uiso 1 1 calc R U . . .
C4 C 0.1022(2) -0.1645(3) 0.23843(16) 0.0326(9) Uani 1 1 d . . . . .
H4 H 0.051699 -0.145651 0.216650 0.039 Uiso 1 1 calc R U . . .
C5 C 0.1601(2) -0.1015(2) 0.26070(15) 0.0266(8) Uani 1 1 d . . . . .
C6 C 0.1509(2) -0.0011(3) 0.25087(14) 0.0258(8) Uani 1 1 d . . . . .
C7 C 0.0125(2) 0.1537(3) 0.18995(15) 0.0280(8) Uani 1 1 d . . . . .
H7 H -0.029545 0.110912 0.177645 0.034 Uiso 1 1 calc R U . . .
C8 C -0.0040(2) 0.2478(3) 0.17443(14) 0.0269(8) Uani 1 1 d . . . . .
C9 C -0.0767(2) 0.2643(3) 0.13683(16) 0.0329(9) Uani 1 1 d . . . . .
H9 H -0.108217 0.213646 0.121220 0.040 Uiso 1 1 calc R U . . .
C10 C -0.1044(2) 0.3502(3) 0.12146(16) 0.0359(10) Uani 1 1 d . . . . .
C11 C -0.0581(2) 0.4230(3) 0.14533(15) 0.0341(9) Uani 1 1 d D . . . .
H11 H -0.076850 0.483097 0.136072 0.041 Uiso 1 1 calc R U . . .
C12 C 0.0146(2) 0.4111(2) 0.18221(14) 0.0250(8) Uani 1 1 d D . . . .
C13 C 0.0433(2) 0.3223(3) 0.19746(14) 0.0239(8) Uani 1 1 d . . . . .
C14 C 0.0608(2) 0.4904(3) 0.20922(14) 0.0278(8) Uani 1 1 d . . . . .
H14A H 0.114507 0.490760 0.203620 0.033 Uiso 1 1 calc R U . . .
H14B H 0.033029 0.547305 0.194654 0.033 Uiso 1 1 calc R U . . .
C15 C -0.1843(3) 0.3644(3) 0.0807(2) 0.0547(14) Uani 1 1 d . . . . .
H15A H -0.174534 0.384937 0.048683 0.082 Uiso 1 1 calc R U . . .
H15B H -0.215574 0.410605 0.092490 0.082 Uiso 1 1 calc R U . . .
H15C H -0.214098 0.306940 0.074585 0.082 Uiso 1 1 calc R U . . .
C16 C 0.5416(3) 0.1046(4) 0.1684(2) 0.0605(15) Uani 1 1 d . . . . .
H16 H 0.532653 0.091685 0.132988 0.073 Uiso 1 1 calc R U . . .
C17 C 0.6262(3) 0.1213(3) 0.2477(3) 0.0562(14) Uani 1 1 d . . . . .
H17 H 0.679330 0.120888 0.270010 0.067 Uiso 1 1 calc R U . . .
C18 C 0.5647(3) 0.1394(4) 0.2691(2) 0.0558(13) Uani 1 1 d . . . . .
H18 H 0.575606 0.151993 0.304666 0.067 Uiso 1 1 calc R U . . .
C19 C 0.4877(2) 0.1385(3) 0.23745(19) 0.0361(10) Uani 1 1 d . . . . .
C20 C 0.4762(3) 0.1223(3) 0.1858(2) 0.0516(13) Uani 1 1 d . . . . .
H20 H 0.423840 0.123382 0.162512 0.062 Uiso 1 1 calc R U . . .
C21 C 0.4145(2) 0.1525(3) 0.25461(17) 0.0330(9) Uani 1 1 d . . . . .
C22 C 0.3558(3) 0.1361(3) 0.36528(17) 0.0360(9) Uani 1 1 d . . . . .
H22 H 0.406464 0.116322 0.386388 0.043 Uiso 1 1 calc R U . . .
C23 C 0.2909(3) 0.1402(3) 0.38774(16) 0.0325(9) Uani 1 1 d . . . . .
C24 C 0.3026(3) 0.1000(3) 0.43681(17) 0.0409(11) Uani 1 1 d . . . . .
H24 H 0.353357 0.074224 0.453582 0.049 Uiso 1 1 calc R U . . .
C25 C 0.2435(3) 0.0967(3) 0.46104(16) 0.0440(12) Uani 1 1 d . . . . .
C26 C 0.1675(3) 0.1348(3) 0.43489(16) 0.0412(11) Uani 1 1 d . . . . .
H26 H 0.125118 0.131244 0.450381 0.049 Uiso 1 1 calc R U . . .
C27 C 0.1536(3) 0.1769(3) 0.38732(15) 0.0332(9) Uani 1 1 d . . . . .
C28 C 0.2173(2) 0.1815(3) 0.36411(14) 0.0277(8) Uani 1 1 d . . . . .
C29 C 0.0749(3) 0.2144(3) 0.35843(17) 0.0376(10) Uani 1 1 d . . . . .
H29A H 0.055830 0.181968 0.325205 0.045 Uiso 1 1 calc R U . . .
H29B H 0.035945 0.202453 0.377991 0.045 Uiso 1 1 calc R U . . .
C30 C 0.2571(4) 0.0575(4) 0.51364(19) 0.0646(16) Uani 1 1 d . . . . .
H30A H 0.222448 0.004301 0.511861 0.097 Uiso 1 1 calc R U . . .
H30B H 0.244563 0.103431 0.536303 0.097 Uiso 1 1 calc R U . . .
H30C H 0.313327 0.039005 0.527208 0.097 Uiso 1 1 calc R U . . .
C31 C 0.3692(3) 0.2626(4) 0.57306(18) 0.0529(13) Uani 1 1 d . . . . .
H31 H 0.414951 0.233820 0.595315 0.063 Uiso 1 1 calc R U . . .
C32 C 0.3733(3) 0.2890(3) 0.52463(17) 0.0451(11) Uani 1 1 d . . . . .
H32 H 0.420320 0.278827 0.514379 0.054 Uiso 1 1 calc R U . . .
C33 C 0.3073(3) 0.3302(3) 0.49224(15) 0.0335(9) Uani 1 1 d . . . . .
C34 C 0.2402(3) 0.3445(4) 0.50919(17) 0.0487(12) Uani 1 1 d . . . . .
H34 H 0.193838 0.373230 0.487685 0.058 Uiso 1 1 calc R U . . .
C35 C 0.2426(4) 0.3158(4) 0.55835(18) 0.0554(14) Uani 1 1 d . . . . .
H35 H 0.196737 0.325846 0.569916 0.066 Uiso 1 1 calc R U . . .
C36 C 0.2991(2) 0.3563(3) 0.43804(14) 0.0300(8) Uani 1 1 d . . . . .
C37 C 0.4113(2) 0.3671(3) 0.35298(16) 0.0311(9) Uani 1 1 d . . . . .
H37 H 0.461243 0.356481 0.377917 0.037 Uiso 1 1 calc R U . . .
C38 C 0.4114(2) 0.3774(3) 0.30020(16) 0.0291(8) Uani 1 1 d . . . . .
C39 C 0.4850(3) 0.3852(3) 0.28907(18) 0.0355(10) Uani 1 1 d . . . . .
H39 H 0.533001 0.384136 0.316659 0.043 Uiso 1 1 calc R U . . .
C40 C 0.4903(3) 0.3944(3) 0.2400(2) 0.0398(11) Uani 1 1 d . . . . .
C41 C 0.4205(3) 0.3978(3) 0.20067(18) 0.0390(11) Uani 1 1 d . . . . .
H41 H 0.423308 0.407546 0.166677 0.047 Uiso 1 1 calc R U . . .
C42 C 0.3458(3) 0.3875(2) 0.20885(16) 0.0320(9) Uani 1 1 d . . . . .
C43 C 0.3403(2) 0.3750(2) 0.25958(15) 0.0241(8) Uani 1 1 d . . . . .
C44 C 0.5708(3) 0.3996(4) 0.2296(2) 0.0604(16) Uani 1 1 d . . . . .
H44A H 0.564373 0.427003 0.195825 0.091 Uiso 1 1 calc R U . . .
H44B H 0.593085 0.338209 0.230346 0.091 Uiso 1 1 calc R U . . .
H44C H 0.607239 0.437152 0.256071 0.091 Uiso 1 1 calc R U . . .
C45 C 0.1500(7) 0.0453(6) 0.1345(4) 0.090 Uani 0.6792 1 d D U P A 1
H45 H 0.094222 0.045814 0.131130 0.108 Uiso 0.679(7) 1 calc R U P A 1
C47 C 0.2671(3) 0.3848(3) 0.16586(15) 0.0307(9) Uani 1 1 d D . . . .
H47A H 0.228427 0.427785 0.173660 0.037 Uiso 1 1 calc R U . . .
H47B H 0.276578 0.403795 0.133160 0.037 Uiso 1 1 calc R U . . .
C48 C 0.135770 -0.116630 0.094950 0.078 Uani 0.6792 1 d D U P A 1
H48A H 0.126486 -0.118314 0.057666 0.117 Uiso 0.679(7) 1 calc R U P A 1
H48B H 0.084484 -0.122270 0.102806 0.117 Uiso 0.679(7) 1 calc R U P A 1
H48C H 0.170912 -0.167189 0.110828 0.117 Uiso 0.679(7) 1 calc R U P A 1
C46 C 0.262020 -0.048840 0.132720 0.078 Uani 0.6792 1 d D U P A 1
H46A H 0.293220 0.007490 0.141140 0.117 Uiso 0.679(7) 1 d R U P A 1
H46B H 0.276450 -0.080570 0.104930 0.117 Uiso 0.679(7) 1 d R U P A 1
H46C H 0.273660 -0.088150 0.163100 0.117 Uiso 0.679(7) 1 d R U P A 1
N1 N 0.07889(18) 0.0293(2) 0.22880(12) 0.0264(7) Uani 1 1 d . . . . .
H1A H 0.034781 -0.005933 0.221751 0.032 Uiso 1 1 d R U . . .
N2 N 0.07953(18) 0.12351(19) 0.21910(11) 0.0220(6) Uani 1 1 d . . . . .
N11 N 0.1754(5) -0.0264(6) 0.1161(4) 0.0934(18) Uani 0.679(7) 1 d D U P A 1
N3 N 0.1859(2) -0.2877(2) 0.27919(16) 0.0417(9) Uani 1 1 d . . . . .
N4 N 0.36230(19) 0.3549(2) 0.42091(12) 0.0294(7) Uani 1 1 d . . . . .
H4A H 0.411263 0.343915 0.438329 0.035 Uiso 1 1 d R U . . .
N5 N 0.34821(19) 0.3713(2) 0.36865(12) 0.0253(7) Uani 1 1 d . . . . .
N6 N 0.3063(3) 0.2747(3) 0.59019(15) 0.0539(11) Uani 1 1 d . . . . .
N7 N 0.4212(2) 0.1462(2) 0.30499(15) 0.0372(8) Uani 1 1 d . . . . .
H7A H 0.469221 0.122734 0.331127 0.045 Uiso 1 1 d R U . . .
N8 N 0.35008(19) 0.1576(2) 0.31815(13) 0.0289(7) Uani 1 1 d . . . . .
N9 N 0.6164(2) 0.1048(3) 0.1987(2) 0.0529(12) Uani 1 1 d . . . . .
N10 N 0.1009(3) 0.4964(3) 0.41152(16) 0.0548(11) Uani 1 1 d . . . . .
O1 O 0.21479(15) 0.04597(17) 0.26358(11) 0.0311(6) Uani 1 1 d . . . . .
O2 O 0.11287(14) 0.31325(16) 0.23340(9) 0.0230(5) Uani 1 1 d . . . . .
O3 O 0.06966(15) 0.48745(17) 0.26389(10) 0.0276(6) Uani 1 1 d . . . . .
O4 O 0.35000(16) 0.1665(2) 0.22223(11) 0.0353(7) Uani 1 1 d . . . . .
O5 O 0.20486(15) 0.22908(17) 0.32073(10) 0.0262(6) Uani 1 1 d . . . . .
O6 O 0.07634(16) 0.31188(19) 0.34858(11) 0.0343(7) Uani 1 1 d . . . . .
O7 O 0.23168(17) 0.3770(2) 0.40963(10) 0.0375(7) Uani 1 1 d . . . . .
O8 O 0.26925(14) 0.35766(17) 0.26564(9) 0.0238(5) Uani 1 1 d . . . . .
O9 O 0.23490(18) 0.29557(19) 0.16074(11) 0.0349(7) Uani 1 1 d D . . . .
H9A H 0.254(2) 0.2700(13) 0.1367(10) 0.052 Uiso 1 1 d D U . . .
O10 O 0.11625(19) 0.5012(2) 0.36903(11) 0.0404(7) Uani 1 1 d . . . . .
O11 O 0.1186(4) 0.5588(3) 0.44208(18) 0.119(2) Uani 1 1 d . . . . .
O12 O 0.0678(2) 0.4244(3) 0.42279(14) 0.0565(9) Uani 1 1 d . . . . .
O13 O 0.1866(2) 0.1120(3) 0.15537(13) 0.0563(8) Uani 1 1 d D U . . .
O14 O 0.23947(16) 0.54029(18) 0.30991(12) 0.0371(7) Uani 1 1 d . . . . .
H14C H 0.226012 0.577137 0.330094 0.056 Uiso 1 1 d R U . . .
H14D H 0.290232 0.535747 0.318374 0.056 Uiso 1 1 d R U . . .
Pr1 Pr 0.18168(2) 0.39202(2) 0.31605(2) 0.02106(6) Uani 1 1 d . . . . .
Pr2 Pr 0.21825(2) 0.20057(2) 0.23698(2) 0.02236(7) Uani 1 1 d D . . . .
C45A C 0.2331(9) 0.0423(11) 0.1642(7) 0.082(2) Uani 0.321(7) 1 d D U P A 2
H45A H 0.287523 0.041248 0.184363 0.098 Uiso 0.321(7) 1 calc R U P A 2
N11A N 0.1906(10) -0.0284(9) 0.1397(7) 0.081(3) Uani 0.321(7) 1 d D U P A 2
C48A C 0.1865(16) -0.1292(11) 0.1488(9) 0.117(5) Uani 0.321(7) 1 d D U P A 2
H48D H 0.214205 -0.152327 0.183141 0.175 Uiso 0.321(7) 1 d R U P A 2
H48E H 0.219585 -0.140227 0.125721 0.175 Uiso 0.321(7) 1 d R U P A 2
H48F H 0.135025 -0.160587 0.135661 0.175 Uiso 0.321(7) 1 d R U P A 2
C46A C 0.1193(10) -0.0115(12) 0.0911(5) 0.078(4) Uani 0.321(7) 1 d D U P A 2
H46D H 0.108949 0.054033 0.086851 0.117 Uiso 0.321(7) 1 calc R U P A 2
H46E H 0.071494 -0.042409 0.094931 0.117 Uiso 0.321(7) 1 calc R U P A 2
H46F H 0.132548 -0.035529 0.060929 0.117 Uiso 0.321(7) 1 calc R U P A 2

loop_
_atom_site_aniso_label
_atom_site_aniso_U_11
_atom_site_aniso_U_22
_atom_site_aniso_U_33
_atom_site_aniso_U_23
_atom_site_aniso_U_13
_atom_site_aniso_U_12
C1 0.027(2) 0.031(2) 0.049(3) 0.0030(19) 0.0076(18) 0.0052(17)
C2 0.028(2) 0.035(3) 0.066(3) 0.013(2) 0.012(2) 0.0061(19)
C3 0.033(2) 0.027(2) 0.056(3) -0.007(2) 0.016(2) -0.0091(18)
C4 0.030(2) 0.027(2) 0.040(2) 0.0001(18) 0.0107(17) 0.0035(17)
C5 0.0288(19) 0.020(2) 0.032(2) -0.0006(15) 0.0116(16) 0.0012(15)
C6 0.0252(18) 0.026(2) 0.0289(19) 0.0009(16) 0.0119(15) 0.0000(15)
C7 0.0237(18) 0.027(2) 0.033(2) 0.0014(16) 0.0073(15) -0.0051(16)
C8 0.0259(19) 0.025(2) 0.0288(19) 0.0041(16) 0.0058(15) 0.0013(15)
C9 0.030(2) 0.028(2) 0.037(2) 0.0029(18) 0.0024(17) -0.0030(17)
C10 0.032(2) 0.030(2) 0.037(2) 0.0080(18) -0.0022(17) 0.0015(18)
C11 0.032(2) 0.030(2) 0.035(2) 0.0068(18) 0.0024(17) 0.0045(17)
C12 0.0285(19) 0.0192(19) 0.0280(19) 0.0038(15) 0.0096(15) 0.0028(15)
C13 0.0257(18) 0.026(2) 0.0224(18) 0.0006(15) 0.0116(14) 0.0022(15)
C14 0.033(2) 0.024(2) 0.0273(19) 0.0031(16) 0.0093(16) 0.0028(16)
C15 0.047(3) 0.034(3) 0.066(3) 0.003(2) -0.011(2) 0.000(2)
C16 0.041(3) 0.073(4) 0.078(4) 0.007(3) 0.033(3) 0.013(3)
C17 0.025(2) 0.050(3) 0.091(4) 0.001(3) 0.012(2) 0.003(2)
C18 0.035(3) 0.056(3) 0.077(4) -0.003(3) 0.017(2) 0.001(2)
C19 0.027(2) 0.018(2) 0.067(3) 0.007(2) 0.019(2) 0.0028(16)
C20 0.030(2) 0.060(3) 0.069(4) 0.011(3) 0.021(2) 0.010(2)
C21 0.027(2) 0.023(2) 0.052(3) 0.0032(18) 0.0148(19) 0.0028(16)
C22 0.036(2) 0.025(2) 0.042(2) 0.0032(18) 0.0037(18) 0.0052(18)
C23 0.039(2) 0.022(2) 0.034(2) 0.0024(17) 0.0059(18) -0.0012(17)
C24 0.057(3) 0.027(2) 0.033(2) 0.0026(18) 0.004(2) 0.001(2)
C25 0.079(4) 0.028(2) 0.024(2) 0.0033(17) 0.013(2) -0.006(2)
C26 0.062(3) 0.034(2) 0.034(2) 0.0016(19) 0.026(2) -0.015(2)
C27 0.042(2) 0.030(2) 0.026(2) 0.0080(17) 0.0064(17) -0.0087(18)
C28 0.036(2) 0.022(2) 0.0234(19) 0.0008(15) 0.0060(16) -0.0067(16)
C29 0.034(2) 0.041(3) 0.041(2) -0.0001(19) 0.0158(19) -0.0146(19)
C30 0.102(5) 0.052(3) 0.034(3) 0.009(2) 0.010(3) -0.014(3)
C31 0.064(3) 0.055(3) 0.035(3) 0.009(2) 0.007(2) -0.001(3)
C32 0.048(3) 0.055(3) 0.031(2) 0.007(2) 0.009(2) -0.003(2)
C33 0.044(2) 0.031(2) 0.025(2) 0.0001(17) 0.0101(17) -0.0031(19)
C34 0.060(3) 0.058(3) 0.029(2) 0.006(2) 0.015(2) 0.007(3)
C35 0.076(4) 0.066(4) 0.032(3) 0.005(2) 0.028(3) 0.007(3)
C36 0.040(2) 0.025(2) 0.0239(19) -0.0019(16) 0.0073(17) -0.0017(17)
C37 0.0259(19) 0.031(2) 0.036(2) -0.0052(17) 0.0073(16) -0.0015(16)
C38 0.0256(19) 0.024(2) 0.042(2) -0.0062(17) 0.0157(17) -0.0032(15)
C39 0.029(2) 0.027(2) 0.055(3) -0.0074(19) 0.0205(19) -0.0066(17)
C40 0.039(2) 0.029(2) 0.064(3) -0.009(2) 0.037(2) -0.0070(18)
C41 0.059(3) 0.023(2) 0.048(3) -0.0066(19) 0.036(2) -0.0064(19)
C42 0.055(3) 0.019(2) 0.030(2) -0.0021(16) 0.0246(19) -0.0027(18)
C43 0.0283(19) 0.0133(18) 0.036(2) -0.0018(15) 0.0168(16) -0.0017(14)
C44 0.051(3) 0.055(3) 0.095(4) -0.004(3) 0.053(3) -0.007(2)
C45 0.090 0.090 0.090 0.000 0.026 0.000
C47 0.049(3) 0.024(2) 0.0232(19) -0.0018(15) 0.0180(18) -0.0027(17)
C48 0.078 0.078 0.078 0.000 0.022 0.000
C46 0.078 0.078 0.078 0.000 0.022 0.000
N1 0.0225(15) 0.0215(17) 0.0358(18) 0.0028(13) 0.0092(13) -0.0024(13)
N2 0.0240(15) 0.0156(16) 0.0273(16) 0.0028(12) 0.0089(12) -0.0005(12)
N11 0.079(2) 0.094(2) 0.107(4) -0.019(3) 0.026(3) -0.0077(19)
N3 0.033(2) 0.027(2) 0.070(3) 0.0045(18) 0.0220(19) 0.0001(16)
N4 0.0286(17) 0.0331(19) 0.0247(16) -0.0003(14) 0.0047(13) 0.0013(14)
N5 0.0282(16) 0.0236(17) 0.0248(16) -0.0015(13) 0.0085(13) -0.0002(13)
N6 0.083(3) 0.050(3) 0.027(2) 0.0101(18) 0.014(2) 0.004(2)
N7 0.0275(18) 0.032(2) 0.050(2) 0.0026(17) 0.0070(16) 0.0071(15)
N8 0.0262(16) 0.0195(17) 0.041(2) -0.0015(14) 0.0092(14) 0.0012(13)
N9 0.034(2) 0.034(2) 0.101(4) 0.000(2) 0.035(2) 0.0032(17)
N10 0.079(3) 0.052(3) 0.042(2) -0.002(2) 0.033(2) 0.011(2)
O1 0.0249(14) 0.0194(14) 0.0468(17) -0.0011(12) 0.0069(12) 0.0018(11)
O2 0.0201(12) 0.0218(14) 0.0265(13) 0.0007(10) 0.0056(10) 0.0025(10)
O3 0.0277(14) 0.0269(15) 0.0279(14) -0.0029(11) 0.0074(11) 0.0020(11)
O4 0.0253(14) 0.0381(17) 0.0453(17) 0.0057(14) 0.0146(13) 0.0053(12)
O5 0.0287(13) 0.0233(14) 0.0276(14) 0.0043(11) 0.0099(11) -0.0019(11)
O6 0.0285(14) 0.0410(18) 0.0366(16) 0.0011(13) 0.0144(12) -0.0036(12)
O7 0.0356(16) 0.054(2) 0.0242(14) 0.0094(13) 0.0113(12) 0.0079(14)
O8 0.0241(13) 0.0266(14) 0.0229(13) -0.0005(10) 0.0103(10) -0.0015(11)
O9 0.0424(17) 0.0385(18) 0.0255(14) -0.0011(12) 0.0122(12) -0.0022(13)
O10 0.0502(18) 0.0440(19) 0.0317(16) 0.0062(13) 0.0195(13) 0.0166(15)
O11 0.248(7) 0.065(3) 0.073(3) -0.022(3) 0.091(4) -0.019(4)
O12 0.061(2) 0.062(2) 0.058(2) 0.0051(18) 0.0346(19) 0.0025(19)
O13 0.0542(19) 0.0817(19) 0.0467(19) -0.0029(14) 0.0363(16) -0.0028(14)
O14 0.0215(14) 0.0244(15) 0.067(2) 0.0070(14) 0.0155(13) 0.0005(11)
Pr1 0.02089(11) 0.02155(12) 0.02261(11) 0.00068(8) 0.00922(8) 0.00074(7)
Pr2 0.02105(11) 0.02024(12) 0.02710(11) -0.00075(8) 0.00900(8) 0.00031(7)
C45A 0.073(4) 0.089(3) 0.089(5) -0.009(3) 0.030(4) 0.006(3)
N11A 0.074(4) 0.092(3) 0.084(5) -0.012(4) 0.034(4) 0.000(3)
C48A 0.114(9) 0.097(4) 0.122(9) -0.002(5) 0.006(8) -0.008(5)
C46A 0.068(6) 0.094(8) 0.082(6) -0.014(5) 0.038(4) 0.002(6)

loop_
_atom_type_symbol
_atom_type_description
_atom_type_scat_dispersion_real
_atom_type_scat_dispersion_imag
_atom_type_scat_source
C C 0.0033 0.0016 'International Tables Vol C Tables 4.2.6.8 and 6.1.1.4'
H H 0.0000 0.0000 'International Tables Vol C Tables 4.2.6.8 and 6.1.1.4'
N N 0.0061 0.0033 'International Tables Vol C Tables 4.2.6.8 and 6.1.1.4'
O O 0.0106 0.0060 'International Tables Vol C Tables 4.2.6.8 and 6.1.1.4'
Pr Pr -0.2180 2.8214 'International Tables Vol C Tables 4.2.6.8 and 6.1.1.4'

loop_
_geom_angle_atom_site_label_1
_geom_angle_atom_site_label_2
_geom_angle_atom_site_label_3
_geom_angle
_geom_angle_site_symmetry_1
_geom_angle_site_symmetry_3
_geom_angle_publ_flag
C2 C1 H1 120.6 . . ?
C2 C1 C5 118.8(4) . . ?
C5 C1 H1 120.6 . . ?
C1 C2 H2 118.2 . . ?
N3 C2 C1 123.6(4) . . ?
N3 C2 H2 118.2 . . ?
C4 C3 H3 117.8 . . ?
N3 C3 H3 117.8 . . ?
N3 C3 C4 124.4(4) . . ?
C3 C4 H4 120.6 . . ?
C5 C4 C3 118.8(4) . . ?
C5 C4 H4 120.6 . . ?
C1 C5 C6 118.6(3) . . ?
C4 C5 C1 117.6(4) . . ?
C4 C5 C6 123.8(4) . . ?
N1 C6 C5 117.3(3) . . ?
O1 C6 C5 116.4(3) . . ?
O1 C6 N1 126.2(3) . . ?
C8 C7 H7 117.4 . . ?
N2 C7 H7 117.4 . . ?
N2 C7 C8 125.3(3) . . ?
C9 C8 C7 116.1(3) . . ?
C9 C8 C13 118.8(4) . . ?
C13 C8 C7 124.8(3) . . ?
C8 C9 H9 118.4 . . ?
C10 C9 C8 123.2(4) . . ?
C10 C9 H9 118.4 . . ?
C9 C10 C11 117.3(4) . . ?
C9 C10 C15 121.1(4) . . ?
C11 C10 C15 121.6(4) . . ?
C10 C11 H11 118.9 . . ?
C12 C11 C10 122.2(4) . . ?
C12 C11 H11 118.9 . . ?
C11 C12 C13 120.1(4) . . ?
C11 C12 C14 120.9(3) . . ?
C13 C12 C14 118.8(3) . . ?
C8 C13 C12 118.3(3) . . ?
O2 C13 C8 123.1(3) . . ?
O2 C13 C12 118.6(3) . . ?
C12 C14 H14A 109.3 . . ?
C12 C14 H14B 109.3 . . ?
H14A C14 H14B 108.0 . . ?
O3 C14 C12 111.5(3) . . ?
O3 C14 H14A 109.3 . . ?
O3 C14 H14B 109.3 . . ?
C10 C15 H15A 109.5 . . ?
C10 C15 H15B 109.5 . . ?
C10 C15 H15C 109.5 . . ?
H15A C15 H15B 109.5 . . ?
H15A C15 H15C 109.5 . . ?
H15B C15 H15C 109.5 . . ?
C20 C16 H16 118.4 . . ?
N9 C16 H16 118.4 . . ?
N9 C16 C20 123.2(6) . . ?
C18 C17 H17 117.7 . . ?
N9 C17 H17 117.7 . . ?
N9 C17 C18 124.7(5) . . ?
C17 C18 H18 120.9 . . ?
C19 C18 C17 118.2(5) . . ?
C19 C18 H18 120.9 . . ?
C18 C19 C20 118.0(4) . . ?
C18 C19 C21 125.0(5) . . ?
C20 C19 C21 117.0(4) . . ?
C16 C20 C19 119.3(5) . . ?
C16 C20 H20 120.4 . . ?
C19 C20 H20 120.4 . . ?
N7 C21 C19 118.5(4) . . ?
O4 C21 C19 119.1(4) . . ?
O4 C21 N7 122.4(4) . . ?
C23 C22 H22 117.8 . . ?
N8 C22 H22 117.8 . . ?
N8 C22 C23 124.5(4) . . ?
C24 C23 C22 117.8(4) . . ?
C28 C23 C22 123.7(4) . . ?
C28 C23 C24 118.5(4) . . ?
C23 C24 H24 118.6 . . ?
C25 C24 C23 122.8(4) . . ?
C25 C24 H24 118.6 . . ?
C24 C25 C26 117.7(4) . . ?
C24 C25 C30 122.5(5) . . ?
C26 C25 C30 119.8(5) . . ?
C25 C26 H26 119.1 . . ?
C27 C26 C25 121.8(4) . . ?
C27 C26 H26 119.1 . . ?
C26 C27 C28 118.8(4) . . ?
C26 C27 C29 123.2(4) . . ?
C28 C27 C29 117.9(3) . . ?
C23 C28 C27 120.3(4) . . ?
O5 C28 C23 121.9(4) . . ?
O5 C28 C27 117.8(3) . . ?
C27 C29 H29A 108.8 . . ?
C27 C29 H29B 108.8 . . ?
H29A C29 H29B 107.7 . . ?
O6 C29 C27 113.6(3) . . ?
O6 C29 H29A 108.8 . . ?
O6 C29 H29B 108.8 . . ?
C25 C30 H30A 109.5 . . ?
C25 C30 H30B 109.5 . . ?
C25 C30 H30C 109.5 . . ?
H30A C30 H30B 109.5 . . ?
H30A C30 H30C 109.5 . . ?
H30B C30 H30C 109.5 . . ?
C32 C31 H31 117.7 . . ?
N6 C31 H31 117.7 . . ?
N6 C31 C32 124.6(5) . . ?
C31 C32 H32 121.0 . . ?
C33 C32 C31 117.9(5) . . ?
C33 C32 H32 121.0 . . ?
C32 C33 C34 118.9(4) . . ?
C32 C33 C36 125.0(4) . . ?
C34 C33 C36 116.0(4) . . ?
C33 C34 H34 120.7 . . ?
C33 C34 C35 118.5(5) . . ?
C35 C34 H34 120.7 . . ?
C34 C35 H35 118.4 . . ?
N6 C35 C34 123.2(5) . . ?
N6 C35 H35 118.4 . . ?
N4 C36 C33 119.7(4) . . ?
O7 C36 C33 118.9(4) . . ?
O7 C36 N4 121.4(4) . . ?
C38 C37 H37 117.7 . . ?
N5 C37 H37 117.7 . . ?
N5 C37 C38 124.6(4) . . ?
C39 C38 C37 119.0(4) . . ?
C43 C38 C37 121.8(3) . . ?
C43 C38 C39 119.1(4) . . ?
C38 C39 H39 118.7 . . ?
C40 C39 C38 122.6(4) . . ?
C40 C39 H39 118.7 . . ?
C39 C40 C44 120.8(5) . . ?
C41 C40 C39 118.1(4) . . ?
C41 C40 C44 121.1(5) . . ?
C40 C41 H41 118.9 . . ?
C40 C41 C42 122.2(4) . . ?
C42 C41 H41 118.9 . . ?
C41 C42 C43 119.7(4) . . ?
C41 C42 C47 123.8(4) . . ?
C43 C42 C47 116.4(4) . . ?
C38 C43 C42 118.1(3) . . ?
O8 C43 C38 123.6(3) . . ?
O8 C43 C42 118.2(4) . . ?
C40 C44 H44A 109.5 . . ?
C40 C44 H44B 109.5 . . ?
C40 C44 H44C 109.5 . . ?
H44A C44 H44B 109.5 . . ?
H44A C44 H44C 109.5 . . ?
H44B C44 H44C 109.5 . . ?
N11 C45 H45 115.0 . . ?
O13 C45 H45 115.0 . . ?
O13 C45 N11 130.0(10) . . ?
C42 C47 H47A 109.6 . . ?
C42 C47 H47B 109.6 . . ?
H47A C47 H47B 108.2 . . ?
O9 C47 C42 110.1(3) . . ?
O9 C47 H47A 109.6 . . ?
O9 C47 H47B 109.6 . . ?
H48A C48 H48B 109.5 . . ?
H48A C48 H48C 109.5 . . ?
H48B C48 H48C 109.5 . . ?
N11 C48 H48A 109.5 . . ?
N11 C48 H48B 109.5 . . ?
N11 C48 H48C 109.5 . . ?
H46A C46 H46B 109.5 . . ?
H46A C46 H46C 109.5 . . ?
H46B C46 H46C 109.5 . . ?
N11 C46 H46A 109.4 . . ?
N11 C46 H46B 109.5 . . ?
N11 C46 H46C 109.5 . . ?
C6 N1 H1A 123.4 . . ?
C6 N1 N2 111.3(3) . . ?
N2 N1 H1A 125.2 . . ?
C7 N2 N1 113.5(3) . . ?
C7 N2 Pr2 126.8(2) . . ?
N1 N2 Pr2 116.8(2) . . ?
C45 N11 C48 133.0(9) . . ?
C45 N11 C46 119.5(8) . . ?
C46 N11 C48 103.5(5) . . ?
C3 N3 C2 116.8(4) . . ?
C36 N4 H4A 127.2 . . ?
C36 N4 N5 116.1(3) . . ?
N5 N4 H4A 116.7 . . ?
C37 N5 N4 114.3(3) . . ?
C37 N5 Pr1 132.7(3) . . ?
N4 N5 Pr1 112.7(2) . . ?
C31 N6 C35 116.8(4) . . ?
C21 N7 H7A 124.3 . . ?
C21 N7 N8 115.4(3) . . ?
N8 N7 H7A 119.1 . . ?
C22 N8 N7 113.8(3) . . ?
C22 N8 Pr2 131.0(3) . . ?
N7 N8 Pr2 114.7(2) . . ?
C17 N9 C16 116.6(4) . . ?
O10 N10 O12 119.6(4) . . ?
O11 N10 O10 120.3(5) . . ?
O11 N10 O12 120.0(4) . . ?
C6 O1 Pr2 122.0(2) . . ?
C13 O2 Pr1 135.6(2) . . ?
C13 O2 Pr2 127.7(2) . . ?
Pr2 O2 Pr1 96.65(8) . . ?
C14 O3 Pr1 115.8(2) . . ?
C21 O4 Pr2 127.8(3) . . ?
C28 O5 Pr1 123.1(2) . . ?
C28 O5 Pr2 135.6(2) . . ?
Pr2 O5 Pr1 100.54(9) . . ?
C29 O6 Pr1 124.8(2) . . ?
C36 O7 Pr1 131.1(3) . . ?
C43 O8 Pr1 144.2(2) . . ?
C43 O8 Pr2 113.5(2) . . ?
Pr1 O8 Pr2 98.34(8) . . ?
C47 O9 H9A 104.1(15) . . ?
C47 O9 Pr2 123.6(2) . . ?
Pr2 O9 H9A 120.6(15) . . ?
N10 O10 Pr1 135.1(3) . . ?
C45 O13 Pr2 142.0(6) . . ?
C45A O13 Pr2 106.4(7) . . ?
H14C O14 H14D 109.5 . . ?
Pr1 O14 H14C 109.3 . . ?
Pr1 O14 H14D 109.4 . . ?
N5 Pr1 Pr2 83.72(6) . . ?
O2 Pr1 N5 123.72(8) . . ?
O2 Pr1 O6 83.75(9) . . ?
O2 Pr1 O10 127.08(9) . . ?
O2 Pr1 Pr2 41.13(5) . . ?
O3 Pr1 N5 149.56(9) . . ?
O3 Pr1 O2 69.74(8) . . ?
O3 Pr1 O6 86.13(9) . . ?
O3 Pr1 O10 64.90(8) . . ?
O3 Pr1 Pr2 109.51(6) . . ?
O5 Pr1 N5 74.86(9) . . ?
O5 Pr1 O2 67.73(8) . . ?
O5 Pr1 O3 132.63(9) . . ?
O5 Pr1 O6 69.57(9) . . ?
O5 Pr1 O7 81.52(9) . . ?
O5 Pr1 O10 131.78(9) . . ?
O5 Pr1 O14 145.47(9) . . ?
O5 Pr1 Pr2 39.42(6) . . ?
O6 Pr1 N5 120.45(9) . . ?
O6 Pr1 O10 67.74(10) . . ?
O6 Pr1 Pr2 96.45(6) . . ?
O7 Pr1 N5 57.59(9) . . ?
O7 Pr1 O2 145.63(9) . . ?
O7 Pr1 O3 128.97(9) . . ?
O7 Pr1 O6 70.99(9) . . ?
O7 Pr1 O10 64.28(9) . . ?
O7 Pr1 Pr2 117.73(7) . . ?
O8 Pr1 N5 62.56(8) . . ?
O8 Pr1 O2 66.81(8) . . ?
O8 Pr1 O3 108.58(8) . . ?
O8 Pr1 O5 72.32(8) . . ?
O8 Pr1 O6 138.45(9) . . ?
O8 Pr1 O7 118.90(9) . . ?
O8 Pr1 O10 153.78(9) . . ?
O8 Pr1 O14 78.64(9) . . ?
O8 Pr1 Pr2 42.19(6) . . ?
O10 Pr1 N5 109.19(9) . . ?
O10 Pr1 Pr2 163.04(7) . . ?
O14 Pr1 N5 75.41(9) . . ?
O14 Pr1 O2 117.00(9) . . ?
O14 Pr1 O3 74.25(9) . . ?
O14 Pr1 O6 142.65(9) . . ?
O14 Pr1 O7 96.96(10) . . ?
O14 Pr1 O10 75.15(10) . . ?
O14 Pr1 Pr2 119.84(7) . . ?
N2 Pr2 N8 124.61(9) . . ?
N2 Pr2 Pr1 97.70(7) . . ?
N8 Pr2 Pr1 87.23(7) . . ?
O1 Pr2 N2 62.45(9) . . ?
O1 Pr2 N8 68.18(9) . . ?
O1 Pr2 O2 124.71(9) . . ?
O1 Pr2 O4 87.86(9) . . ?
O1 Pr2 O5 81.96(9) . . ?
O1 Pr2 O8 144.64(9) . . ?
O1 Pr2 O9 140.77(9) . . ?
O1 Pr2 O13 75.84(11) . . ?
O1 Pr2 Pr1 121.47(7) . . ?
O2 Pr2 N2 68.83(9) . . ?
O2 Pr2 N8 128.82(9) . . ?
O2 Pr2 O4 147.43(9) . . ?
O2 Pr2 O8 65.63(8) . . ?
O2 Pr2 O9 81.91(9) . . ?
O2 Pr2 O13 110.18(11) . . ?
O2 Pr2 Pr1 42.22(6) . . ?
O4 Pr2 N2 137.45(9) . . ?
O4 Pr2 N8 59.33(10) . . ?
O4 Pr2 O8 88.50(9) . . ?
O4 Pr2 O9 70.01(9) . . ?
O4 Pr2 O13 74.37(10) . . ?
O4 Pr2 Pr1 124.45(7) . . ?
O5 Pr2 N2 85.08(9) . . ?
O5 Pr2 N8 64.23(9) . . ?
O5 Pr2 O2 69.09(8) . . ?
O5 Pr2 O4 122.31(9) . . ?
O5 Pr2 O8 70.53(8) . . ?
O5 Pr2 O9 137.20(9) . . ?
O5 Pr2 O13 151.83(10) . . ?
O5 Pr2 Pr1 40.04(6) . . ?
O8 Pr2 N2 133.48(8) . . ?
O8 Pr2 N8 79.82(9) . . ?
O8 Pr2 O9 69.04(8) . . ?
O8 Pr2 Pr1 39.47(5) . . ?
O9 Pr2 N2 113.56(9) . . ?
O9 Pr2 N8 120.36(9) . . ?
O9 Pr2 Pr1 97.69(6) . . ?
O13 Pr2 N2 69.42(10) . . ?
O13 Pr2 N8 120.82(11) . . ?
O13 Pr2 O8 136.27(10) . . ?
O13 Pr2 O9 67.32(10) . . ?
O13 Pr2 Pr1 151.84(9) . . ?
O13 C45A H45A 126.4 . . ?
O13 C45A N11A 107.3(11) . . ?
N11A C45A H45A 126.4 . . ?
C45A N11A C48A 136.7(14) . . ?
C45A N11A C46A 119.6(10) . . ?
C48A N11A C46A 103.5(9) . . ?
N11A C48A H48D 117.6 . . ?
N11A C48A H48E 89.6 . . ?
N11A C48A H48F 119.0 . . ?
H48D C48A H48E 109.5 . . ?
H48D C48A H48F 109.5 . . ?
H48E C48A H48F 109.4 . . ?
N11A C46A H46D 109.5 . . ?
N11A C46A H46E 109.5 . . ?
N11A C46A H46F 109.5 . . ?
H46D C46A H46E 109.5 . . ?
H46D C46A H46F 109.5 . . ?
H46E C46A H46F 109.5 . . ?

loop_
_geom_bond_atom_site_label_1
_geom_bond_atom_site_label_2
_geom_bond_distance
_geom_bond_site_symmetry_2
_geom_bond_publ_flag
C1 H1 0.9500 . ?
C1 C2 1.383(6) . ?
C1 C5 1.390(5) . ?
C2 H2 0.9500 . ?
C2 N3 1.331(6) . ?
C3 H3 0.9500 . ?
C3 C4 1.387(6) . ?
C3 N3 1.310(6) . ?
C4 H4 0.9500 . ?
C4 C5 1.375(5) . ?
C5 C6 1.499(5) . ?
C6 N1 1.304(5) . ?
C6 O1 1.271(4) . ?
C7 H7 0.9500 . ?
C7 C8 1.448(5) . ?
C7 N2 1.288(5) . ?
C8 C9 1.401(5) . ?
C8 C13 1.404(5) . ?
C9 H9 0.9500 . ?
C9 C10 1.372(6) . ?
C10 C11 1.383(6) . ?
C10 C15 1.524(6) . ?
C11 H11 0.9500 . ?
C11 C12 1.382(5) . ?
C12 C13 1.415(5) . ?
C12 C14 1.484(5) . ?
C13 O2 1.327(4) . ?
C14 H14A 0.9900 . ?
C14 H14B 0.9900 . ?
C14 O3 1.450(4) . ?
C15 H15A 0.9800 . ?
C15 H15B 0.9800 . ?
C15 H15C 0.9800 . ?
C16 H16 0.9500 . ?
C16 C20 1.376(6) . ?
C16 N9 1.327(7) . ?
C17 H17 0.9500 . ?
C17 C18 1.382(7) . ?
C17 N9 1.317(7) . ?
C18 H18 0.9500 . ?
C18 C19 1.370(6) . ?
C19 C20 1.381(7) . ?
C19 C21 1.492(5) . ?
C20 H20 0.9500 . ?
C21 N7 1.344(5) . ?
C21 O4 1.230(5) . ?
C22 H22 0.9500 . ?
C22 C23 1.432(6) . ?
C22 N8 1.296(5) . ?
C23 C24 1.419(6) . ?
C23 C28 1.397(6) . ?
C24 H24 0.9500 . ?
C24 C25 1.372(7) . ?
C25 C26 1.426(7) . ?
C25 C30 1.496(6) . ?
C26 H26 0.9500 . ?
C26 C27 1.391(5) . ?
C27 C28 1.427(6) . ?
C27 C29 1.477(6) . ?
C28 O5 1.334(4) . ?
C29 H29A 0.9900 . ?
C29 H29B 0.9900 . ?
C29 O6 1.458(5) . ?
C30 H30A 0.9800 . ?
C30 H30B 0.9800 . ?
C30 H30C 0.9800 . ?
C31 H31 0.9500 . ?
C31 C32 1.394(6) . ?
C31 N6 1.320(7) . ?
C32 H32 0.9500 . ?
C32 C33 1.372(6) . ?
C33 C34 1.389(6) . ?
C33 C36 1.489(5) . ?
C34 H34 0.9500 . ?
C34 C35 1.391(6) . ?
C35 H35 0.9500 . ?
C35 N6 1.340(7) . ?
C36 N4 1.313(5) . ?
C36 O7 1.244(5) . ?
C37 H37 0.9500 . ?
C37 C38 1.443(6) . ?
C37 N5 1.289(5) . ?
C38 C39 1.405(5) . ?
C38 C43 1.403(5) . ?
C39 H39 0.9500 . ?
C39 C40 1.372(6) . ?
C40 C41 1.369(7) . ?
C40 C44 1.509(6) . ?
C41 H41 0.9500 . ?
C41 C42 1.391(6) . ?
C42 C43 1.422(5) . ?
C42 C47 1.525(6) . ?
C43 O8 1.319(4) . ?
C44 H44A 0.9800 . ?
C44 H44B 0.9800 . ?
C44 H44C 0.9800 . ?
C45 H45 0.9500 . ?
C45 N11 1.297(2) . ?
C45 O13 1.217(10) . ?
C47 H47A 0.9900 . ?
C47 H47B 0.9900 . ?
C47 O9 1.416(5) . ?
C48 H48A 0.9800 . ?
C48 H48B 0.9800 . ?
C48 H48C 0.9800 . ?
C48 N11 1.527(8) . ?
C46 H46A 0.9800 . ?
C46 H46B 0.9799 . ?
C46 H46C 0.9800 . ?
C46 N11 1.483(9) . ?
N1 H1A 0.9002 . ?
N1 N2 1.409(4) . ?
N2 Pr2 2.585(3) . ?
N4 H4A 0.8638 . ?
N4 N5 1.392(4) . ?
N5 Pr1 2.859(3) . ?
N7 H7A 0.9906 . ?
N7 N8 1.396(4) . ?
N8 Pr2 2.763(3) . ?
N10 O10 1.261(5) . ?
N10 O11 1.216(6) . ?
N10 O12 1.282(5) . ?
O1 Pr2 2.388(3) . ?
O2 Pr1 2.506(2) . ?
O2 Pr2 2.452(2) . ?
O3 Pr1 2.489(3) . ?
O4 Pr2 2.492(3) . ?
O5 Pr1 2.423(3) . ?
O5 Pr2 2.392(2) . ?
O6 Pr1 2.543(3) . ?
O7 Pr1 2.452(3) . ?
O8 Pr1 2.380(2) . ?
O8 Pr2 2.514(3) . ?
O9 H9A 0.892(9) . ?
O9 Pr2 2.583(3) . ?
O10 Pr1 2.624(3) . ?
O13 Pr2 2.493(4) . ?
O13 C45A 1.283(15) . ?
O14 H14C 0.8501 . ?
O14 H14D 0.8501 . ?
O14 Pr1 2.424(3) . ?
Pr1 Pr2 3.7034(3) . ?
C45A H45A 0.9500 . ?
C45A N11A 1.336(13) . ?
N11A C48A 1.505(13) . ?
N11A C46A 1.551(13) . ?
C48A H48D 0.9801 . ?
C48A H48E 0.9802 . ?
C48A H48F 0.9802 . ?
C46A H46D 0.9800 . ?
C46A H46E 0.9800 . ?
C46A H46F 0.9800 . ?

loop_
_geom_torsion_atom_site_label_1
_geom_torsion_atom_site_label_2
_geom_torsion_atom_site_label_3
_geom_torsion_atom_site_label_4
_geom_torsion
_geom_torsion_site_symmetry_1
_geom_torsion_site_symmetry_2
_geom_torsion_site_symmetry_3
_geom_torsion_site_symmetry_4
_geom_torsion_publ_flag
C1 C2 N3 C3 -1.0(7) . . . . ?
C1 C5 C6 N1 -166.5(4) . . . . ?
C1 C5 C6 O1 15.5(5) . . . . ?
C2 C1 C5 C4 0.4(6) . . . . ?
C2 C1 C5 C6 -178.5(4) . . . . ?
C3 C4 C5 C1 -2.0(6) . . . . ?
C3 C4 C5 C6 176.8(4) . . . . ?
C4 C3 N3 C2 -0.8(7) . . . . ?
C4 C5 C6 N1 14.7(6) . . . . ?
C4 C5 C6 O1 -163.3(4) . . . . ?
C5 C1 C2 N3 1.2(7) . . . . ?
C5 C6 N1 N2 -176.5(3) . . . . ?
C5 C6 O1 Pr2 167.8(2) . . . . ?
C6 N1 N2 C7 169.1(3) . . . . ?
C6 N1 N2 Pr2 6.9(4) . . . . ?
C7 C8 C9 C10 173.8(4) . . . . ?
C7 C8 C13 C12 -172.6(3) . . . . ?
C7 C8 C13 O2 6.2(6) . . . . ?
C8 C7 N2 N1 179.0(3) . . . . ?
C8 C7 N2 Pr2 -20.8(5) . . . . ?
C8 C9 C10 C11 -1.0(6) . . . . ?
C8 C9 C10 C15 -179.5(4) . . . . ?
C8 C13 O2 Pr1 -138.3(3) . . . . ?
C8 C13 O2 Pr2 40.5(5) . . . . ?
C9 C8 C13 C12 1.1(5) . . . . ?
C9 C8 C13 O2 179.9(3) . . . . ?
C9 C10 C11 C12 1.9(6) . . . . ?
C10 C11 C12 C13 -1.2(6) . . . . ?
C10 C11 C12 C14 -176.6(4) . . . . ?
C11 C12 C13 C8 -0.3(5) . . . . ?
C11 C12 C13 O2 -179.2(3) . . . . ?
C11 C12 C14 O3 117.1(4) . . . . ?
C12 C13 O2 Pr1 40.5(5) . . . . ?
C12 C13 O2 Pr2 -140.7(3) . . . . ?
C12 C14 O3 Pr1 83.5(3) . . . . ?
C13 C8 C9 C10 -0.5(6) . . . . ?
C13 C12 C14 O3 -58.3(4) . . . . ?
C14 C12 C13 C8 175.1(3) . . . . ?
C14 C12 C13 O2 -3.8(5) . . . . ?
C15 C10 C11 C12 -179.7(4) . . . . ?
C17 C18 C19 C20 -1.9(7) . . . . ?
C17 C18 C19 C21 177.2(4) . . . . ?
C18 C17 N9 C16 -0.8(8) . . . . ?
C18 C19 C20 C16 2.3(7) . . . . ?
C18 C19 C21 N7 -15.1(6) . . . . ?
C18 C19 C21 O4 167.1(4) . . . . ?
C19 C21 N7 N8 -178.4(3) . . . . ?
C19 C21 O4 Pr2 -176.5(2) . . . . ?
C20 C16 N9 C17 1.2(8) . . . . ?
C20 C19 C21 N7 164.0(4) . . . . ?
C20 C19 C21 O4 -13.9(6) . . . . ?
C21 C19 C20 C16 -176.9(4) . . . . ?
C21 N7 N8 C22 169.0(4) . . . . ?
C21 N7 N8 Pr2 -3.7(4) . . . . ?
C22 C23 C24 C25 -177.4(4) . . . . ?
C22 C23 C28 C27 175.4(4) . . . . ?
C22 C23 C28 O5 -7.2(6) . . . . ?
C23 C22 N8 N7 -178.8(4) . . . . ?
C23 C22 N8 Pr2 -7.5(6) . . . . ?
C23 C24 C25 C26 0.8(7) . . . . ?
C23 C24 C25 C30 -177.6(4) . . . . ?
C23 C28 O5 Pr1 -113.3(4) . . . . ?
C23 C28 O5 Pr2 54.7(5) . . . . ?
C24 C23 C28 C27 -4.7(6) . . . . ?
C24 C23 C28 O5 172.6(4) . . . . ?
C24 C25 C26 C27 -2.3(7) . . . . ?
C25 C26 C27 C28 0.4(6) . . . . ?
C25 C26 C27 C29 178.0(4) . . . . ?
C26 C27 C28 C23 3.2(6) . . . . ?
C26 C27 C28 O5 -174.2(4) . . . . ?
C26 C27 C29 O6 119.8(4) . . . . ?
C27 C28 O5 Pr1 64.1(4) . . . . ?
C27 C28 O5 Pr2 -127.9(3) . . . . ?
C27 C29 O6 Pr1 45.9(4) . . . . ?
C28 C23 C24 C25 2.7(6) . . . . ?
C28 C27 C29 O6 -62.6(5) . . . . ?
C29 C27 C28 C23 -174.5(4) . . . . ?
C29 C27 C28 O5 8.1(6) . . . . ?
C30 C25 C26 C27 176.0(4) . . . . ?
C31 C32 C33 C34 0.7(7) . . . . ?
C31 C32 C33 C36 -175.2(4) . . . . ?
C32 C31 N6 C35 -0.4(8) . . . . ?
C32 C33 C34 C35 -0.5(7) . . . . ?
C32 C33 C36 N4 -11.9(7) . . . . ?
C32 C33 C36 O7 166.5(4) . . . . ?
C33 C34 C35 N6 -0.2(8) . . . . ?
C33 C36 N4 N5 173.7(3) . . . . ?
C33 C36 O7 Pr1 -165.0(3) . . . . ?
C34 C33 C36 N4 172.1(4) . . . . ?
C34 C33 C36 O7 -9.6(6) . . . . ?
C34 C35 N6 C31 0.6(8) . . . . ?
C36 C33 C34 C35 175.8(4) . . . . ?
C36 N4 N5 C37 -178.3(4) . . . . ?
C36 N4 N5 Pr1 -3.4(4) . . . . ?
C37 C38 C39 C40 179.4(4) . . . . ?
C37 C38 C43 C42 178.8(3) . . . . ?
C37 C38 C43 O8 -4.4(6) . . . . ?
C38 C37 N5 N4 177.0(4) . . . . ?
C38 C37 N5 Pr1 3.4(6) . . . . ?
C38 C39 C40 C41 1.4(6) . . . . ?
C38 C39 C40 C44 -178.1(4) . . . . ?
C38 C43 O8 Pr1 45.6(6) . . . . ?
C38 C43 O8 Pr2 -105.2(3) . . . . ?
C39 C38 C43 C42 -4.7(5) . . . . ?
C39 C38 C43 O8 172.2(3) . . . . ?
C39 C40 C41 C42 -3.5(6) . . . . ?
C40 C41 C42 C43 1.4(6) . . . . ?
C40 C41 C42 C47 -175.9(4) . . . . ?
C41 C42 C43 C38 2.7(5) . . . . ?
C41 C42 C43 O8 -174.3(3) . . . . ?
C41 C42 C47 O9 109.2(4) . . . . ?
C42 C43 O8 Pr1 -137.6(3) . . . . ?
C42 C43 O8 Pr2 71.7(3) . . . . ?
C42 C47 O9 Pr2 49.6(4) . . . . ?
C43 C38 C39 C40 2.7(6) . . . . ?
C43 C42 C47 O9 -68.2(4) . . . . ?
C44 C40 C41 C42 176.0(4) . . . . ?
C47 C42 C43 C38 -179.8(3) . . . . ?
C47 C42 C43 O8 3.2(5) . . . . ?
N1 C6 O1 Pr2 -9.9(5) . . . . ?
N2 C7 C8 C9 171.2(4) . . . . ?
N2 C7 C8 C13 -14.9(6) . . . . ?
N11 C45 O13 Pr2 -121.7(11) . . . . ?
N3 C3 C4 C5 2.3(6) . . . . ?
N4 C36 O7 Pr1 13.4(6) . . . . ?
N5 C37 C38 C39 170.4(4) . . . . ?
N5 C37 C38 C43 -13.0(6) . . . . ?
N6 C31 C32 C33 -0.3(8) . . . . ?
N7 C21 O4 Pr2 5.8(6) . . . . ?
N8 C22 C23 C24 169.4(4) . . . . ?
N8 C22 C23 C28 -10.7(7) . . . . ?
N9 C16 C20 C19 -2.0(8) . . . . ?
N9 C17 C18 C19 1.2(8) . . . . ?
O1 C6 N1 N2 1.3(5) . . . . ?
O4 C21 N7 N8 -0.6(6) . . . . ?
O7 C36 N4 N5 -4.6(6) . . . . ?
O11 N10 O10 Pr1 132.7(5) . . . . ?
O12 N10 O10 Pr1 -46.0(7) . . . . ?
O13 C45 N11 C48 172.0(9) . . . . ?
O13 C45 N11 C46 18.8(19) . . . . ?
O13 C45A N11A C48A -146(3) . . . . ?
O13 C45A N11A C46A 27(2) . . . . ?
Pr2 O13 C45A N11A 141.2(13) . . . . ?

loop_
_smtbx_masks_void_nr
_smtbx_masks_void_average_x
_smtbx_masks_void_average_y
_smtbx_masks_void_average_z
_smtbx_masks_void_volume
_smtbx_masks_void_count_electrons
_smtbx_masks_void_content
1 -0.191 -0.510 0.000 1081.8 12.0 ?
2 -0.199 0.205 0.500 1081.8 12.0 ?
